data_7007420
loop_
_publ_author_name
'Lysenko, Andrey B.'
'Govor, Evgen V.'
'Krautscheid, Harald'
'Domasevitch, Konstantin V.'

_publ_section_title
;
 Metal-organic frameworks incorporating Cu3(mu3-OH) clusters.
;
_journal_issue 31
_journal_name_full 'Dalton transactions (Cambridge, England : 2003)'
_journal_page_first 3772
_journal_page_last 3776
_journal_paper_doi 10.1039/b604804h
_journal_year 2006
_chemical_formula_sum 'C12 H24 Cl7 Cu6 N18 O8.5'
_chemical_formula_weight 1185.88
_chemical_name_common
;
Hexachloro Dihydroxo Tetraaqua mu-3-Hydroxotricopper(ii) mu-3-
Oxotricopper(ii) Complex with 4,4'-(1,2,4-bitriazole), Chloride
Semihydrate
;
_chemical_name_systematic
;
Hexachloro Dihydroxo Tetraaqua mu-3-Hydroxotricopper(II)
mu-3-Oxotricopper(II) Complex with 4,4'-(1,2,4-bitriazole),
Chloride Semihydrate
;
_space_group_IT_number 228
_symmetry_cell_setting cubic
_symmetry_space_group_name_Hall '-F 4ud 2vw 3'
_symmetry_space_group_name_H-M 'F d -3 c :2'
_atom_sites_solution_hydrogens geom
_atom_sites_solution_primary direct
_atom_sites_solution_secondary difmap
_audit_creation_method SHELXL-97
_cell_angle_alpha 90.00
_cell_angle_beta 90.00
_cell_angle_gamma 90.00
_cell_formula_units_Z 32
_cell_length_a 30.0968(12)
_cell_length_b 30.0968(12)
_cell_length_c 30.0968(12)
_cell_measurement_reflns_used 8263
_cell_measurement_temperature 213(2)
_cell_measurement_theta_max 25.89
_cell_measurement_theta_min 4.31
_cell_volume 27262.2(19)
_computing_cell_refinement 'IPDS Software (Stoe & Cie GmbH, 2000)'
_computing_data_collection 'IPDS Software (Stoe & Cie GmbH, 2000)'
_computing_data_reduction 'IPDS Software (Stoe & Cie GmbH, 2000)'
_computing_molecular_graphics 'Diamond 2.1e (Brandenburg, 1999)'
_computing_publication_material 'SHELXL-97 (Sheldrick, 1997)'
_computing_structure_refinement 'SHELXL-97 (Sheldrick, 1997)'
_computing_structure_solution 'SHELXS-86 (Sheldrick, 1986)'
_diffrn_ambient_temperature 213(2)
_diffrn_measured_fraction_theta_full 0.962
_diffrn_measured_fraction_theta_max 0.962
_diffrn_measurement_device_type 'Stoe IPDS'
_diffrn_measurement_method 'phi oscillation scans'
_diffrn_radiation_monochromator graphite
_diffrn_radiation_source 'fine-focus sealed tube'
_diffrn_radiation_type MoK\a
_diffrn_radiation_wavelength 0.71073
_diffrn_reflns_av_R_equivalents 0.0304
_diffrn_reflns_av_sigmaI/netI 0.0182
_diffrn_reflns_limit_h_max 28
_diffrn_reflns_limit_h_min -36
_diffrn_reflns_limit_k_max 34
_diffrn_reflns_limit_k_min -32
_diffrn_reflns_limit_l_max 35
_diffrn_reflns_limit_l_min -13
_diffrn_reflns_number 8263
_diffrn_reflns_theta_full 25.89
_diffrn_reflns_theta_max 25.89
_diffrn_reflns_theta_min 4.31
_diffrn_standards_decay_% 0
_exptl_absorpt_coefficient_mu 4.297
_exptl_absorpt_correction_T_max 0.8840
_exptl_absorpt_correction_T_min 0.6110
_exptl_absorpt_correction_type refdelf
_exptl_absorpt_process_details
;
(See: Walker, N. & Stuart, D. (1983) Acta Cryst. A39, 158-166)
;
_exptl_crystal_colour green
_exptl_crystal_density_diffrn 2.311
_exptl_crystal_density_method 'not measured'
_exptl_crystal_description octahedron
_exptl_crystal_F_000 18656
_exptl_crystal_size_max 0.20
_exptl_crystal_size_mid 0.15
_exptl_crystal_size_min 0.14
_refine_diff_density_max 1.366
_refine_diff_density_min -0.893
_refine_diff_density_rms 0.154
_refine_ls_extinction_method none
_refine_ls_goodness_of_fit_ref 1.095
_refine_ls_hydrogen_treatment constr
_refine_ls_matrix_type full
_refine_ls_number_parameters 81
_refine_ls_number_reflns 1078
_refine_ls_number_restraints 0
_refine_ls_restrained_S_all 1.095
_refine_ls_R_factor_all 0.0539
_refine_ls_R_factor_gt 0.0483
_refine_ls_shift/su_max 0.001
_refine_ls_shift/su_mean 0.000
_refine_ls_structure_factor_coef Fsqd
_refine_ls_weighting_details 'calc w=1/[\s^2^(Fo^2^)+(0.1006P)^2^+365.3029P] where P=(Fo^2^+2Fc^2^)/3'
_refine_ls_weighting_scheme calc
_refine_ls_wR_factor_gt 0.1440
_refine_ls_wR_factor_ref 0.1472
_reflns_number_gt 932
_reflns_number_total 1078
_reflns_threshold_expression >2sigma(I)
_cod_data_source_file b604804h.txt
_cod_data_source_block xtal21d
_cod_depositor_comments
;
The following automatic conversions were performed:
'_symmetry_cell_setting' value 'Cubic' changed to 'cubic' according to
'/home/saulius/struct/CIF-dictionaries/cif_core.dic' dictionary named
'cif_core.dic' version 2.4.1 from 2010-06-29.

Automatic conversion script
Id: cif_fix_enum 1527 2010-12-29 10:47:43Z saulius 
;
_cod_original_sg_symbol_H-M Fd-3c
_cod_original_formula_sum 'C12 H24 Cl7 Cu6 N18 O8.50'
_cod_database_code 7007420

loop_
_symmetry_equiv_pos_as_xyz
'x, y, z'
'-x+1/4, -y+3/4, z+1/2'
'-x+3/4, y+1/2, -z+1/4'
'x+1/2, -y+1/4, -z+3/4'
'z, x, y'
'z+1/2, -x+1/4, -y+3/4'
'-z+1/4, -x+3/4, y+1/2'
'-z+3/4, x+1/2, -y+1/4'
'y, z, x'
'-y+3/4, z+1/2, -x+1/4'
'y+1/2, -z+1/4, -x+3/4'
'-y+1/4, -z+3/4, x+1/2'
'y+3/4, x+1/4, -z'
'-y+1/2, -x+1/2, -z+1/2'
'y+1/4, -x, z+3/4'
'-y, x+3/4, z+1/4'
'x+3/4, z+1/4, -y'
'-x, z+3/4, y+1/4'
'-x+1/2, -z+1/2, -y+1/2'
'x+1/4, -z, y+3/4'
'z+3/4, y+1/4, -x'
'z+1/4, -y, x+3/4'
'-z, y+3/4, x+1/4'
'-z+1/2, -y+1/2, -x+1/2'
'x, y+1/2, z+1/2'
'-x+1/4, -y+5/4, z+1'
'-x+3/4, y+1, -z+3/4'
'x+1/2, -y+3/4, -z+5/4'
'z, x+1/2, y+1/2'
'z+1/2, -x+3/4, -y+5/4'
'-z+1/4, -x+5/4, y+1'
'-z+3/4, x+1, -y+3/4'
'y, z+1/2, x+1/2'
'-y+3/4, z+1, -x+3/4'
'y+1/2, -z+3/4, -x+5/4'
'-y+1/4, -z+5/4, x+1'
'y+3/4, x+3/4, -z+1/2'
'-y+1/2, -x+1, -z+1'
'y+1/4, -x+1/2, z+5/4'
'-y, x+5/4, z+3/4'
'x+3/4, z+3/4, -y+1/2'
'-x, z+5/4, y+3/4'
'-x+1/2, -z+1, -y+1'
'x+1/4, -z+1/2, y+5/4'
'z+3/4, y+3/4, -x+1/2'
'z+1/4, -y+1/2, x+5/4'
'-z, y+5/4, x+3/4'
'-z+1/2, -y+1, -x+1'
'x+1/2, y, z+1/2'
'-x+3/4, -y+3/4, z+1'
'-x+5/4, y+1/2, -z+3/4'
'x+1, -y+1/4, -z+5/4'
'z+1/2, x, y+1/2'
'z+1, -x+1/4, -y+5/4'
'-z+3/4, -x+3/4, y+1'
'-z+5/4, x+1/2, -y+3/4'
'y+1/2, z, x+1/2'
'-y+5/4, z+1/2, -x+3/4'
'y+1, -z+1/4, -x+5/4'
'-y+3/4, -z+3/4, x+1'
'y+5/4, x+1/4, -z+1/2'
'-y+1, -x+1/2, -z+1'
'y+3/4, -x, z+5/4'
'-y+1/2, x+3/4, z+3/4'
'x+5/4, z+1/4, -y+1/2'
'-x+1/2, z+3/4, y+3/4'
'-x+1, -z+1/2, -y+1'
'x+3/4, -z, y+5/4'
'z+5/4, y+1/4, -x+1/2'
'z+3/4, -y, x+5/4'
'-z+1/2, y+3/4, x+3/4'
'-z+1, -y+1/2, -x+1'
'x+1/2, y+1/2, z'
'-x+3/4, -y+5/4, z+1/2'
'-x+5/4, y+1, -z+1/4'
'x+1, -y+3/4, -z+3/4'
'z+1/2, x+1/2, y'
'z+1, -x+3/4, -y+3/4'
'-z+3/4, -x+5/4, y+1/2'
'-z+5/4, x+1, -y+1/4'
'y+1/2, z+1/2, x'
'-y+5/4, z+1, -x+1/4'
'y+1, -z+3/4, -x+3/4'
'-y+3/4, -z+5/4, x+1/2'
'y+5/4, x+3/4, -z'
'-y+1, -x+1, -z+1/2'
'y+3/4, -x+1/2, z+3/4'
'-y+1/2, x+5/4, z+1/4'
'x+5/4, z+3/4, -y'
'-x+1/2, z+5/4, y+1/4'
'-x+1, -z+1, -y+1/2'
'x+3/4, -z+1/2, y+3/4'
'z+5/4, y+3/4, -x'
'z+3/4, -y+1/2, x+3/4'
'-z+1/2, y+5/4, x+1/4'
'-z+1, -y+1, -x+1/2'
'-x, -y, -z'
'x-1/4, y-3/4, -z-1/2'
'x-3/4, -y-1/2, z-1/4'
'-x-1/2, y-1/4, z-3/4'
'-z, -x, -y'
'-z-1/2, x-1/4, y-3/4'
'z-1/4, x-3/4, -y-1/2'
'z-3/4, -x-1/2, y-1/4'
'-y, -z, -x'
'y-3/4, -z-1/2, x-1/4'
'-y-1/2, z-1/4, x-3/4'
'y-1/4, z-3/4, -x-1/2'
'-y-3/4, -x-1/4, z'
'y-1/2, x-1/2, z-1/2'
'-y-1/4, x, -z-3/4'
'y, -x-3/4, -z-1/4'
'-x-3/4, -z-1/4, y'
'x, -z-3/4, -y-1/4'
'x-1/2, z-1/2, y-1/2'
'-x-1/4, z, -y-3/4'
'-z-3/4, -y-1/4, x'
'-z-1/4, y, -x-3/4'
'z, -y-3/4, -x-1/4'
'z-1/2, y-1/2, x-1/2'
'-x, -y+1/2, -z+1/2'
'x-1/4, y-1/4, -z'
'x-3/4, -y, z+1/4'
'-x-1/2, y+1/4, z-1/4'
'-z, -x+1/2, -y+1/2'
'-z-1/2, x+1/4, y-1/4'
'z-1/4, x-1/4, -y'
'z-3/4, -x, y+1/4'
'-y, -z+1/2, -x+1/2'
'y-3/4, -z, x+1/4'
'-y-1/2, z+1/4, x-1/4'
'y-1/4, z-1/4, -x'
'-y-3/4, -x+1/4, z+1/2'
'y-1/2, x, z'
'-y-1/4, x+1/2, -z-1/4'
'y, -x-1/4, -z+1/4'
'-x-3/4, -z+1/4, y+1/2'
'x, -z-1/4, -y+1/4'
'x-1/2, z, y'
'-x-1/4, z+1/2, -y-1/4'
'-z-3/4, -y+1/4, x+1/2'
'-z-1/4, y+1/2, -x-1/4'
'z, -y-1/4, -x+1/4'
'z-1/2, y, x'
'-x+1/2, -y, -z+1/2'
'x+1/4, y-3/4, -z'
'x-1/4, -y-1/2, z+1/4'
'-x, y-1/4, z-1/4'
'-z+1/2, -x, -y+1/2'
'-z, x-1/4, y-1/4'
'z+1/4, x-3/4, -y'
'z-1/4, -x-1/2, y+1/4'
'-y+1/2, -z, -x+1/2'
'y-1/4, -z-1/2, x+1/4'
'-y, z-1/4, x-1/4'
'y+1/4, z-3/4, -x'
'-y-1/4, -x-1/4, z+1/2'
'y, x-1/2, z'
'-y+1/4, x, -z-1/4'
'y+1/2, -x-3/4, -z+1/4'
'-x-1/4, -z-1/4, y+1/2'
'x+1/2, -z-3/4, -y+1/4'
'x, z-1/2, y'
'-x+1/4, z, -y-1/4'
'-z-1/4, -y-1/4, x+1/2'
'-z+1/4, y, -x-1/4'
'z+1/2, -y-3/4, -x+1/4'
'z, y-1/2, x'
'-x+1/2, -y+1/2, -z'
'x+1/4, y-1/4, -z-1/2'
'x-1/4, -y, z-1/4'
'-x, y+1/4, z-3/4'
'-z+1/2, -x+1/2, -y'
'-z, x+1/4, y-3/4'
'z+1/4, x-1/4, -y-1/2'
'z-1/4, -x, y-1/4'
'-y+1/2, -z+1/2, -x'
'y-1/4, -z, x-1/4'
'-y, z+1/4, x-3/4'
'y+1/4, z-1/4, -x-1/2'
'-y-1/4, -x+1/4, z'
'y, x, z-1/2'
'-y+1/4, x+1/2, -z-3/4'
'y+1/2, -x-1/4, -z-1/4'
'-x-1/4, -z+1/4, y'
'x+1/2, -z-1/4, -y-1/4'
'x, z, y-1/2'
'-x+1/4, z+1/2, -y-3/4'
'-z-1/4, -y+1/4, x'
'-z+1/4, y+1/2, -x-3/4'
'z+1/2, -y-1/4, -x-1/4'
'z, y, x-1/2'

loop_
_atom_site_label
_atom_site_type_symbol
_atom_site_fract_x
_atom_site_fract_y
_atom_site_fract_z
_atom_site_U_iso_or_equiv
_atom_site_adp_type
_atom_site_occupancy
_atom_site_symmetry_multiplicity
_atom_site_calc_flag
_atom_site_refinement_flags
_atom_site_disorder_assembly
_atom_site_disorder_group
Cu1 Cu 0.04574(2) 0.57552(2) 0.48487(2) 0.0219(3) Uani 1 1 d . . .
Cl1 Cl 0.05580(4) 0.62062(5) 0.42425(4) 0.0235(4) Uani 1 1 d . . .
O1 O 0.02604(15) 0.52604(15) 0.52604(15) 0.0255(14) Uani 1 3 d S . .
H1 H 0.0097 0.5097 0.5097 0.038 Uiso 0.50 3 d SPR . .
O2 O 0.08033(18) 0.61644(19) 0.53458(19) 0.0435(12) Uani 1 1 d . . .
H2 H 0.0741 0.6437 0.5304 0.065 Uiso 1 1 d R . .
H3 H 0.1082 0.6133 0.5315 0.065 Uiso 0.50 1 d PR . .
N1 N -0.01167(14) 0.60654(15) 0.49803(15) 0.0184(10) Uani 1 1 d . . .
N2 N -0.03384(14) 0.59649(14) 0.53712(14) 0.0149(9) Uani 1 1 d . . .
N3 N -0.06653(13) 0.65205(13) 0.50507(13) 0.0117(8) Uani 1 1 d . . .
C1 C -0.03123(18) 0.64021(18) 0.47940(17) 0.0192(11) Uani 1 1 d . . .
H1A H -0.0224 0.6543 0.4522 0.023 Uiso 1 1 d R . .
C2 C -0.06732(17) 0.62410(17) 0.54077(17) 0.0155(10) Uani 1 1 d . . .
H2A H -0.0887 0.6245 0.5644 0.019 Uiso 1 1 d R . .
Cl2 Cl 0.03794(12) 0.71206(12) 0.53794(12) 0.0385(12) Uani 0.50 3 d SP . .
O3 O 0.0000 0.7500 0.5000 0.062(10) Uani 0.50 6 d SP . .

loop_
_atom_site_aniso_label
_atom_site_aniso_U_11
_atom_site_aniso_U_22
_atom_site_aniso_U_33
_atom_site_aniso_U_23
_atom_site_aniso_U_13
_atom_site_aniso_U_12
Cu1 0.0218(4) 0.0221(4) 0.0217(4) 0.0075(3) 0.0076(3) 0.0087(3)
Cl1 0.0247(7) 0.0253(7) 0.0205(7) 0.0058(5) 0.0052(5) 0.0086(5)
O1 0.0255(14) 0.0255(14) 0.0255(14) 0.0037(17) 0.0037(17) 0.0037(17)
O2 0.039(3) 0.047(3) 0.045(3) -0.008(2) -0.001(2) -0.002(2)
N1 0.016(2) 0.023(2) 0.017(2) 0.0099(18) 0.0070(17) 0.0090(17)
N2 0.015(2) 0.017(2) 0.0122(19) 0.0075(16) 0.0055(16) 0.0071(17)
N3 0.0113(19) 0.011(2) 0.0132(19) 0.0035(15) -0.0006(15) 0.0039(15)
C1 0.020(3) 0.021(2) 0.017(2) 0.0071(19) 0.006(2) 0.009(2)
C2 0.015(2) 0.018(2) 0.013(2) 0.0066(19) 0.0030(19) 0.0053(19)
Cl2 0.0385(12) 0.0385(12) 0.0385(12) -0.0018(14) 0.0018(14) -0.0018(14)
O3 0.062(10) 0.062(10) 0.062(10) -0.052(12) 0.052(12) -0.052(12)

loop_
_atom_type_symbol
_atom_type_description
_atom_type_scat_dispersion_real
_atom_type_scat_dispersion_imag
_atom_type_scat_source
C C 0.0033 0.0016 'International Tables Vol C Tables 4.2.6.8 and 6.1.1.4'
H H 0.0000 0.0000 'International Tables Vol C Tables 4.2.6.8 and 6.1.1.4'
N N 0.0061 0.0033 'International Tables Vol C Tables 4.2.6.8 and 6.1.1.4'
O O 0.0106 0.0060 'International Tables Vol C Tables 4.2.6.8 and 6.1.1.4'
Cl Cl 0.1484 0.1585 'International Tables Vol C Tables 4.2.6.8 and 6.1.1.4'
Cu Cu 0.3201 1.2651 'International Tables Vol C Tables 4.2.6.8 and 6.1.1.4'

loop_
_geom_angle_atom_site_label_1
_geom_angle_atom_site_label_2
_geom_angle_atom_site_label_3
_geom_angle
_geom_angle_site_symmetry_1
_geom_angle_site_symmetry_3
_geom_angle_publ_flag
N2 Cu1 N1 170.2(2) 57_455 . ?
N2 Cu1 O1 88.33(12) 57_455 . ?
N1 Cu1 O1 88.23(13) . . ?
N2 Cu1 O2 98.9(2) 57_455 . ?
N1 Cu1 O2 90.7(2) . . ?
O1 Cu1 O2 97.7(3) . . ?
N2 Cu1 Cl1 90.99(12) 57_455 . ?
N1 Cu1 Cl1 89.73(13) . . ?
O1 Cu1 Cl1 163.7(2) . . ?
O2 Cu1 Cl1 98.47(17) . . ?
Cu1 O1 Cu1 114.42(16) 57_455 . ?
Cu1 O1 Cu1 114.42(16) 57_455 77_455 ?
Cu1 O1 Cu1 114.42(16) . 77_455 ?
Cu1 O1 H1 103.9 57_455 . ?
Cu1 O1 H1 103.9 . . ?
Cu1 O1 H1 103.9 77_455 . ?
Cu1 O2 H2 109.5 . . ?
Cu1 O2 H3 109.4 . . ?
H2 O2 H3 108.1 . . ?
C1 N1 N2 108.6(4) . . ?
C1 N1 Cu1 132.0(4) . . ?
N2 N1 Cu1 118.8(3) . . ?
C2 N2 N1 107.6(4) . . ?
C2 N2 Cu1 130.8(3) . 77_455 ?
N1 N2 Cu1 121.5(3) . 77_455 ?
C1 N3 C2 107.4(4) . . ?
C1 N3 N3 126.3(5) . 85_356 ?
C2 N3 N3 126.0(4) . 85_356 ?
N1 C1 N3 108.2(4) . . ?
N1 C1 H1A 126.0 . . ?
N3 C1 H1A 125.8 . . ?
N2 C2 N3 108.1(4) . . ?
N2 C2 H2A 125.9 . . ?
N3 C2 H2A 125.9 . . ?

loop_
_geom_bond_atom_site_label_1
_geom_bond_atom_site_label_2
_geom_bond_distance
_geom_bond_site_symmetry_2
_geom_bond_publ_flag
Cu1 N2 1.996(4) 57_455 ?
Cu1 N1 2.004(4) . ?
Cu1 O1 2.0261(19) . ?
Cu1 O2 2.200(5) . ?
Cu1 Cl1 2.2941(14) . ?
O1 Cu1 2.0261(19) 57_455 ?
O1 Cu1 2.0261(19) 77_455 ?
O1 H1 0.8500 . ?
O2 H2 0.8500 . ?
O2 H3 0.8500 . ?
N1 C1 1.299(7) . ?
N1 N2 1.386(6) . ?
N2 C2 1.311(6) . ?
N2 Cu1 1.996(4) 77_455 ?
N3 C1 1.361(7) . ?
N3 C2 1.365(6) . ?
N3 N3 1.372(8) 85_356 ?
C1 H1A 0.9600 . ?
C2 H2A 0.9600 . ?

loop_
_geom_torsion_atom_site_label_1
_geom_torsion_atom_site_label_2
_geom_torsion_atom_site_label_3
_geom_torsion_atom_site_label_4
_geom_torsion
_geom_torsion_site_symmetry_1
_geom_torsion_site_symmetry_2
_geom_torsion_site_symmetry_3
_geom_torsion_site_symmetry_4
_geom_torsion_publ_flag
N2 Cu1 O1 Cu1 25.5(3) 57_455 . . 57_455 ?
N1 Cu1 O1 Cu1 -163.8(3) . . . 57_455 ?
O2 Cu1 O1 Cu1 -73.3(3) . . . 57_455 ?
Cl1 Cu1 O1 Cu1 113.3(3) . . . 57_455 ?
N2 Cu1 O1 Cu1 160.3(3) 57_455 . . 77_455 ?
N1 Cu1 O1 Cu1 -28.9(3) . . . 77_455 ?
O2 Cu1 O1 Cu1 61.6(3) . . . 77_455 ?
Cl1 Cu1 O1 Cu1 -111.9(4) . . . 77_455 ?
N2 Cu1 N1 C1 -97.9(11) 57_455 . . . ?
O1 Cu1 N1 C1 -167.5(6) . . . . ?
O2 Cu1 N1 C1 94.9(6) . . . . ?
Cl1 Cu1 N1 C1 -3.6(5) . . . . ?
N2 Cu1 N1 N2 92.7(11) 57_455 . . . ?
O1 Cu1 N1 N2 23.1(4) . . . . ?
O2 Cu1 N1 N2 -74.6(4) . . . . ?
Cl1 Cu1 N1 N2 -173.0(4) . . . . ?
C1 N1 N2 C2 1.3(6) . . . . ?
Cu1 N1 N2 C2 173.0(4) . . . . ?
C1 N1 N2 Cu1 178.7(4) . . . 77_455 ?
Cu1 N1 N2 Cu1 -9.6(6) . . . 77_455 ?
N2 N1 C1 N3 -1.2(6) . . . . ?
Cu1 N1 C1 N3 -171.4(4) . . . . ?
C2 N3 C1 N1 0.6(6) . . . . ?
N3 N3 C1 N1 -173.8(4) 85_356 . . . ?
N1 N2 C2 N3 -0.9(6) . . . . ?
Cu1 N2 C2 N3 -177.9(4) 77_455 . . . ?
C1 N3 C2 N2 0.2(6) . . . . ?
N3 N3 C2 N2 174.7(4) 85_356 . . . ?
